data_1519968
loop_
_publ_author_name
'Callear, Samantha K.'
'Hursthouse, Michael B.'

_publ_section_title
;
 Methylammonium adipate
;
_journal_name_full 'Crystal Structure Report Archive'
_journal_page_first 555
_journal_year 2008
_chemical_formula_sum 'C7 H15 N O4'
_chemical_formula_weight 177.20
_chemical_name_systematic
;
Methylammonium adipate
;
_space_group_IT_number 2
_symmetry_cell_setting triclinic
_symmetry_space_group_name_Hall '-P 1'
_symmetry_space_group_name_H-M 'P -1'
_atom_sites_solution_hydrogens geom
_atom_sites_solution_primary direct
_atom_sites_solution_secondary difmap
_cell_angle_alpha 67.216(2)
_cell_angle_beta 76.457(3)
_cell_angle_gamma 67.849(4)
_cell_formula_units_Z 2
_cell_length_a 7.2807(4)
_cell_length_b 7.9336(5)
_cell_length_c 9.4910(6)
_cell_measurement_reflns_used 1991
_cell_measurement_temperature 120(2)
_cell_measurement_theta_max 27.48
_cell_measurement_theta_min 2.91
_cell_volume 465.64(5)
_computing_cell_refinement 'DENZO (Otwinowski & Minor, 1997) & COLLECT (Hooft, R.W.W., 1998)'
_computing_data_collection 'COLLECT (Hooft, R.W.W., 1998)'
_computing_data_reduction 'DENZO (Otwinowski & Minor, 1997) & COLLECT (Hooft, R.W.W., 1998)'
_computing_structure_refinement 'SHELXL-97 (Sheldrick, 1997)'
_diffrn_ambient_temperature 120(2)
_diffrn_detector_area_resol_mean 9.091
_diffrn_measured_fraction_theta_full 0.992
_diffrn_measured_fraction_theta_max 0.992
_diffrn_measurement_device_type 'Bruker-Nonius 95mm CCD camera on \k-goniostat'
_diffrn_measurement_method '\f & \w scans'
_diffrn_radiation_monochromator '10cm confocal mirrors'
_diffrn_radiation_source 'Bruker-Nonius FR591 rotating anode'
_diffrn_radiation_type MoK\a
_diffrn_radiation_wavelength 0.71073
_diffrn_reflns_av_R_equivalents 0.0463
_diffrn_reflns_av_sigmaI/netI 0.0503
_diffrn_reflns_limit_h_max 9
_diffrn_reflns_limit_h_min -9
_diffrn_reflns_limit_k_max 10
_diffrn_reflns_limit_k_min -10
_diffrn_reflns_limit_l_max 12
_diffrn_reflns_limit_l_min -12
_diffrn_reflns_number 6411
_diffrn_reflns_theta_full 27.48
_diffrn_reflns_theta_max 27.48
_diffrn_reflns_theta_min 2.94
_exptl_absorpt_coefficient_mu 0.103
_exptl_absorpt_correction_T_max 0.9959
_exptl_absorpt_correction_T_min 0.9827
_exptl_absorpt_correction_type multi-scan
_exptl_absorpt_process_details 'SADABS V2.10 (Sheldrick, G.M., 2003)'
_exptl_crystal_colour colourless
_exptl_crystal_density_diffrn 1.264
_exptl_crystal_density_method 'not measured'
_exptl_crystal_description block
_exptl_crystal_F_000 192
_exptl_crystal_size_max 0.17
_exptl_crystal_size_mid 0.09
_exptl_crystal_size_min 0.04
_refine_diff_density_max 0.362
_refine_diff_density_min -0.258
_refine_diff_density_rms 0.066
_refine_ls_extinction_method none
_refine_ls_goodness_of_fit_ref 1.150
_refine_ls_hydrogen_treatment constr
_refine_ls_matrix_type full
_refine_ls_number_parameters 113
_refine_ls_number_reflns 2121
_refine_ls_number_restraints 0
_refine_ls_restrained_S_all 1.150
_refine_ls_R_factor_all 0.0746
_refine_ls_R_factor_gt 0.0546
_refine_ls_shift/su_max 0.000
_refine_ls_shift/su_mean 0.000
_refine_ls_structure_factor_coef Fsqd
_refine_ls_weighting_details 'calc w=1/[\s^2^(Fo^2^)+(0.0177P)^2^+0.3780P] where P=(Fo^2^+2Fc^2^)/3'
_refine_ls_weighting_scheme calc
_refine_ls_wR_factor_gt 0.1077
_refine_ls_wR_factor_ref 0.1197
_reflns_number_gt 1695
_reflns_number_total 2121
_reflns_threshold_expression >2sigma(I)
_cod_data_source_file eCrystal-555.cif
_cod_data_source_block 07skc0021p-1
_cod_depositor_comments
;
Citation :
Callear, Samantha K. and Hursthouse, Michael B. (2008) 
University of Southampton, Crystal Structure Report Archive. 
(doi:10.5258/ecrystals/555)

More at:
http://ecrystals.chem.soton.ac.uk/555/
;
_cod_original_sg_symbol_H-M P-1
_cod_database_code 1519968

loop_
_symmetry_equiv_pos_as_xyz
'x, y, z'
'-x, -y, -z'

loop_
_atom_site_label
_atom_site_type_symbol
_atom_site_fract_x
_atom_site_fract_y
_atom_site_fract_z
_atom_site_U_iso_or_equiv
_atom_site_adp_type
_atom_site_occupancy
_atom_site_symmetry_multiplicity
_atom_site_calc_flag
_atom_site_refinement_flags
_atom_site_disorder_assembly
_atom_site_disorder_group
C1 C 0.6533(3) 0.1459(3) 0.8008(2) 0.0162(4) Uani 1 1 d . . .
C2 C 0.6564(3) 0.2495(3) 0.6294(2) 0.0182(4) Uani 1 1 d . . .
H2A H 0.6346 0.1698 0.5804 0.022 Uiso 1 1 calc R . .
H2B H 0.7896 0.2642 0.5881 0.022 Uiso 1 1 calc R . .
C3 C 0.4977(3) 0.4489(3) 0.5870(2) 0.0180(4) Uani 1 1 d . . .
H3A H 0.3643 0.4347 0.6285 0.022 Uiso 1 1 calc R . .
H3B H 0.5199 0.5293 0.6351 0.022 Uiso 1 1 calc R . .
C4 C 1.0105(3) 0.4867(3) 0.9227(2) 0.0194(4) Uani 1 1 d . . .
H4A H 1.1359 0.5069 0.8627 0.023 Uiso 1 1 calc R . .
H4B H 1.0184 0.3528 0.9403 0.023 Uiso 1 1 calc R . .
C5 C 0.8357(3) 0.6268(3) 0.8312(2) 0.0261(5) Uani 1 1 d . . .
H5A H 0.7150 0.5904 0.8840 0.031 Uiso 1 1 calc R . .
H5B H 0.8127 0.7575 0.8325 0.031 Uiso 1 1 calc R . .
C6 C 0.8597(3) 0.6367(3) 0.6658(2) 0.0180(4) Uani 1 1 d . . .
O1A O 0.79491(19) 0.1013(2) 0.87271(15) 0.0240(3) Uani 1 1 d . . .
O1B O 0.48927(19) 0.1077(2) 0.86624(14) 0.0211(3) Uani 1 1 d . . .
H1 H 0.5038 0.0362 0.9579 0.032 Uiso 0.50 1 calc PR . .
O6A O 0.7616(2) 0.7822(2) 0.57128(16) 0.0286(4) Uani 1 1 d . . .
O6B O 0.9841(2) 0.48718(19) 0.63497(15) 0.0225(3) Uani 1 1 d . . .
H6 H 0.9936 0.5073 0.5403 0.034 Uiso 0.50 1 calc PR . .
C22 C 0.2697(3) -0.1321(3) 0.7660(2) 0.0281(5) Uani 1 1 d . . .
H22A H 0.4066 -0.1622 0.7164 0.042 Uiso 1 1 calc R . .
H22B H 0.1873 -0.1653 0.7192 0.042 Uiso 1 1 calc R . .
H22C H 0.2691 -0.2069 0.8759 0.042 Uiso 1 1 calc R . .
N21 N 0.1883(2) 0.0758(2) 0.74551(18) 0.0185(3) Uani 1 1 d . . .
H21A H 0.0599 0.1044 0.7890 0.028 Uiso 1 1 calc R . .
H21B H 0.1923 0.1453 0.6435 0.028 Uiso 1 1 calc R . .
H21C H 0.2625 0.1059 0.7915 0.028 Uiso 1 1 calc R . .

loop_
_atom_site_aniso_label
_atom_site_aniso_U_11
_atom_site_aniso_U_22
_atom_site_aniso_U_33
_atom_site_aniso_U_23
_atom_site_aniso_U_13
_atom_site_aniso_U_12
C1 0.0180(9) 0.0121(9) 0.0163(9) -0.0039(7) -0.0020(7) -0.0031(7)
C2 0.0182(9) 0.0185(10) 0.0141(9) -0.0026(7) -0.0003(7) -0.0055(7)
C3 0.0187(9) 0.0185(9) 0.0143(9) -0.0037(7) -0.0008(7) -0.0056(7)
C4 0.0213(9) 0.0208(10) 0.0142(9) -0.0071(8) -0.0016(7) -0.0036(7)
C5 0.0260(10) 0.0289(11) 0.0169(10) -0.0098(9) -0.0054(8) 0.0024(8)
C6 0.0175(9) 0.0217(10) 0.0149(9) -0.0052(8) -0.0020(7) -0.0071(7)
O1A 0.0173(7) 0.0314(8) 0.0199(7) -0.0024(6) -0.0054(5) -0.0085(6)
O1B 0.0187(6) 0.0254(8) 0.0143(7) 0.0024(6) -0.0033(5) -0.0101(6)
O6A 0.0340(8) 0.0249(8) 0.0162(7) -0.0036(6) -0.0066(6) 0.0011(6)
O6B 0.0284(7) 0.0208(7) 0.0154(7) -0.0077(6) -0.0052(6) -0.0014(6)
C22 0.0314(11) 0.0221(11) 0.0286(11) -0.0083(9) -0.0024(9) -0.0069(9)
N21 0.0181(8) 0.0192(8) 0.0160(8) -0.0033(6) -0.0041(6) -0.0050(6)

loop_
_atom_type_symbol
_atom_type_description
_atom_type_scat_dispersion_real
_atom_type_scat_dispersion_imag
_atom_type_scat_source
C C 0.0033 0.0016 'International Tables Vol C Tables 4.2.6.8 and 6.1.1.4'
H H 0.0000 0.0000 'International Tables Vol C Tables 4.2.6.8 and 6.1.1.4'
N N 0.0061 0.0033 'International Tables Vol C Tables 4.2.6.8 and 6.1.1.4'
O O 0.0106 0.0060 'International Tables Vol C Tables 4.2.6.8 and 6.1.1.4'

loop_
_geom_angle_atom_site_label_1
_geom_angle_atom_site_label_2
_geom_angle_atom_site_label_3
_geom_angle
_geom_angle_site_symmetry_1
_geom_angle_site_symmetry_3
O1A C1 O1B 122.70(16) . .
O1A C1 C2 122.81(16) . .
O1B C1 C2 114.49(15) . .
C1 C2 C3 112.82(15) . .
C1 C2 H2A 109.0 . .
C3 C2 H2A 109.0 . .
C1 C2 H2B 109.0 . .
C3 C2 H2B 109.0 . .
H2A C2 H2B 107.8 . .
C3 C3 C2 112.08(19) 2_666 .
C3 C3 H3A 109.2 2_666 .
C2 C3 H3A 109.2 . .
C3 C3 H3B 109.2 2_666 .
C2 C3 H3B 109.2 . .
H3A C3 H3B 107.9 . .
C5 C4 C4 111.63(19) . 2_767
C5 C4 H4A 109.3 . .
C4 C4 H4A 109.3 2_767 .
C5 C4 H4B 109.3 . .
C4 C4 H4B 109.3 2_767 .
H4A C4 H4B 108.0 . .
C6 C5 C4 115.61(15) . .
C6 C5 H5A 108.4 . .
C4 C5 H5A 108.4 . .
C6 C5 H5B 108.4 . .
C4 C5 H5B 108.4 . .
H5A C5 H5B 107.4 . .
O6A C6 O6B 124.61(17) . .
O6A C6 C5 119.72(17) . .
O6B C6 C5 115.67(16) . .
C1 O1B H1 109.5 . .
C6 O6B H6 109.5 . .
N21 C22 H22A 109.5 . .
N21 C22 H22B 109.5 . .
H22A C22 H22B 109.5 . .
N21 C22 H22C 109.5 . .
H22A C22 H22C 109.5 . .
H22B C22 H22C 109.5 . .
C22 N21 H21A 109.5 . .
C22 N21 H21B 109.5 . .
H21A N21 H21B 109.5 . .
C22 N21 H21C 109.5 . .
H21A N21 H21C 109.5 . .
H21B N21 H21C 109.5 . .

loop_
_geom_bond_atom_site_label_1
_geom_bond_atom_site_label_2
_geom_bond_distance
_geom_bond_site_symmetry_2
C1 O1A 1.234(2) .
C1 O1B 1.297(2) .
C1 C2 1.511(2) .
C2 C3 1.532(3) .
C2 H2A 0.9900 .
C2 H2B 0.9900 .
C3 C3 1.531(3) 2_666
C3 H3A 0.9900 .
C3 H3B 0.9900 .
C4 C5 1.521(3) .
C4 C4 1.526(3) 2_767
C4 H4A 0.9900 .
C4 H4B 0.9900 .
C5 C6 1.513(2) .
C5 H5A 0.9900 .
C5 H5B 0.9900 .
C6 O6A 1.235(2) .
C6 O6B 1.283(2) .
O1B H1 0.8400 .
O6B H6 0.8400 .
C22 N21 1.476(2) .
C22 H22A 0.9800 .
C22 H22B 0.9800 .
C22 H22C 0.9800 .
N21 H21A 0.9100 .
N21 H21B 0.9100 .
N21 H21C 0.9100 .

loop_
_geom_hbond_atom_site_label_D
_geom_hbond_atom_site_label_H
_geom_hbond_atom_site_label_A
_geom_hbond_distance_DH
_geom_hbond_distance_HA
_geom_hbond_distance_DA
_geom_hbond_angle_DHA
_geom_hbond_site_symmetry_A
N21 H21C O1B 0.91 1.95 2.828(2) 161.6 .
O1B H1 O1B 0.84 1.62 2.453(2) 173.6 2_657
O6B H6 O6B 0.84 1.62 2.452(3) 171.6 2_766
N21 H21A O1A 0.91 1.91 2.799(2) 164.3 1_455
N21 H21B O6A 0.91 1.87 2.760(2) 163.5 2_666
